data_2213176
loop_
_publ_author_name
'Chen, Jia-Mei'
'Ruan, Wen-Juan'
'Gao, Feng'
'Zhang, Ying-Hui'
'Zhu, Zhi-Ang'

_publ_section_title '[<i>N</i>,<i>N</i>'-Bis(pyrrol-2-ylmethylene)cyclohexane-1,2-diaminato-\k^4^<i>N</i>]nickel(II)'
_journal_coeditor_code BT2334
_journal_issue 5
_journal_name_full 'Acta Crystallographica Section E'
_journal_page_first m1546
_journal_page_last m1546
_journal_paper_doi 10.1107/S1600536807020673
_journal_volume 63
_journal_year 2007
_chemical_formula_iupac '[Ni (C16 H18 N4)]'
_chemical_formula_moiety 'C16 H18 N4 Ni'
_chemical_formula_sum 'C16 H18 N4 Ni'
_chemical_formula_weight 325.05
_chemical_name_systematic
;
[N,N'-Bis(pyrrol-2-ylmethylene)cyclohexane-1,2-diaminato-\k^4^N]nickel(II)
;
_space_group_IT_number 14
_symmetry_cell_setting monoclinic
_symmetry_space_group_name_Hall '-P 2ybc'
_symmetry_space_group_name_H-M 'P 1 21/c 1'
_atom_sites_solution_hydrogens geom
_atom_sites_solution_primary direct
_atom_sites_solution_secondary difmap
_audit_creation_method SHELXL97
_cell_angle_alpha 90.00
_cell_angle_beta 111.697(2)
_cell_angle_gamma 90.00
_cell_formula_units_Z 8
_cell_length_a 21.379(3)
_cell_length_b 8.6247(10)
_cell_length_c 17.475(2)
_cell_measurement_reflns_used 4354
_cell_measurement_temperature 294(2)
_cell_measurement_theta_max 25.52
_cell_measurement_theta_min 2.51
_cell_volume 2993.9(6)
_computing_cell_refinement 'SAINT (Bruker, 1998)'
_computing_data_collection 'SMART (Bruker, 1998)'
_computing_data_reduction SAINT
_computing_molecular_graphics 'SHELXTL (Bruker, 1998)'
_computing_publication_material SHELXL97
_computing_structure_refinement 'SHELXL97 (Sheldrick, 1997)'
_computing_structure_solution 'SHELXS97 (Sheldrick, 1997)'
_diffrn_ambient_temperature 294(2)
_diffrn_measured_fraction_theta_full 0.995
_diffrn_measured_fraction_theta_max 0.995
_diffrn_measurement_device_type 'Bruker SMART CCD area-detector'
_diffrn_measurement_method '\f and \w'
_diffrn_radiation_monochromator graphite
_diffrn_radiation_source 'fine-focus sealed tube'
_diffrn_radiation_type MoK\a
_diffrn_radiation_wavelength 0.71073
_diffrn_reflns_av_R_equivalents 0.0395
_diffrn_reflns_av_sigmaI/netI 0.0500
_diffrn_reflns_limit_h_max 25
_diffrn_reflns_limit_h_min -26
_diffrn_reflns_limit_k_max 7
_diffrn_reflns_limit_k_min -10
_diffrn_reflns_limit_l_max 21
_diffrn_reflns_limit_l_min -20
_diffrn_reflns_number 16412
_diffrn_reflns_theta_full 26.40
_diffrn_reflns_theta_max 26.40
_diffrn_reflns_theta_min 1.03
_exptl_absorpt_coefficient_mu 1.294
_exptl_absorpt_correction_T_max 0.8004
_exptl_absorpt_correction_T_min 0.7296
_exptl_absorpt_correction_type multi-scan
_exptl_absorpt_process_details '(SADABS; Sheldrick, 1996)'
_exptl_crystal_colour red
_exptl_crystal_density_diffrn 1.442
_exptl_crystal_density_method 'not measured'
_exptl_crystal_description block
_exptl_crystal_F_000 1360
_exptl_crystal_size_max 0.26
_exptl_crystal_size_mid 0.22
_exptl_crystal_size_min 0.18
_refine_diff_density_max 0.394
_refine_diff_density_min -0.407
_refine_ls_extinction_coef 0.00459(17)
_refine_ls_extinction_expression Fc^*^=kFc[1+0.001xFc^2^\l^3^/sin(2\q)]^-1/4^
_refine_ls_extinction_method 'SHELXL97 (Sheldrick, 1997)'
_refine_ls_goodness_of_fit_ref 1.154
_refine_ls_hydrogen_treatment constr
_refine_ls_matrix_type full
_refine_ls_number_parameters 418
_refine_ls_number_reflns 6100
_refine_ls_number_restraints 12
_refine_ls_restrained_S_all 1.162
_refine_ls_R_factor_all 0.0957
_refine_ls_R_factor_gt 0.0610
_refine_ls_shift/su_max 0.001
_refine_ls_shift/su_mean 0.000
_refine_ls_structure_factor_coef Fsqd
_refine_ls_weighting_details 'calc w = 1/[\s^2^(Fo^2^)+10.3102P] where P=(Fo^2^+2Fc^2^)/3'
_refine_ls_weighting_scheme calc
_refine_ls_wR_factor_gt 0.1247
_refine_ls_wR_factor_ref 0.1358
_reflns_number_gt 4081
_reflns_number_total 6100
_reflns_threshold_expression I>2\s(I)
_cod_data_source_file bt2334.cif
_cod_data_source_block I
_cod_original_sg_symbol_H-M 'P 21/c'
_cod_database_code 2213176
_cod_database_fobs_code 2213176

loop_
_symmetry_equiv_pos_as_xyz
'x, y, z'
'-x, y+1/2, -z+1/2'
'-x, -y, -z'
'x, -y-1/2, z-1/2'

loop_
_atom_site_type_symbol
_atom_site_label
_atom_site_fract_x
_atom_site_fract_y
_atom_site_fract_z
_atom_site_U_iso_or_equiv
_atom_site_adp_type
_atom_site_calc_flag
_atom_site_refinement_flags
_atom_site_occupancy
_atom_site_disorder_assembly
_atom_site_disorder_group
Ni Ni1 1.03966(3) 0.31724(8) 0.46424(4) 0.0414(2) Uani d . 1 A .
Ni Ni2 0.46464(3) 0.30951(8) 0.42360(4) 0.0433(2) Uani d . 1 B .
N N1 1.0592(2) 0.4251(5) 0.3818(3) 0.0465(11) Uani d . 1 A .
N N2 0.9512(2) 0.3281(5) 0.3915(3) 0.0474(11) Uani d D 1 . .
N N3 1.0027(2) 0.2221(5) 0.5330(3) 0.0469(11) Uani d D 1 . .
N N4 1.1217(2) 0.3006(5) 0.5555(3) 0.0459(11) Uani d . 1 . .
N N5 0.4469(3) 0.4146(5) 0.3230(3) 0.0508(12) Uani d . 1 B .
N N6 0.5536(2) 0.3479(5) 0.4403(3) 0.0515(12) Uani d . 1 . .
N N7 0.4986(2) 0.2207(5) 0.5273(3) 0.0449(11) Uani d . 1 . .
N N8 0.3804(2) 0.2682(5) 0.4305(3) 0.0437(11) Uani d . 1 . .
C C1 1.1105(3) 0.4849(7) 0.3641(4) 0.0562(15) Uani d . 1 . .
H H1 1.1558 0.4715 0.3962 0.067 Uiso calc R 1 . .
C C2 1.0866(4) 0.5684(8) 0.2921(4) 0.0667(18) Uani d . 1 . .
H H2 1.1124 0.6202 0.2675 0.080 Uiso calc R 1 . .
C C3 1.0173(4) 0.5614(7) 0.2631(4) 0.0613(17) Uani d . 1 A .
H H3 0.9876 0.6084 0.2157 0.074 Uiso calc R 1 . .
C C4 1.0007(3) 0.4706(6) 0.3183(3) 0.0482(14) Uani d . 1 . .
C C5 0.9415(3) 0.4129(7) 0.3273(3) 0.0542(15) Uani d . 1 A .
H H5 0.8986 0.4350 0.2895 0.065 Uiso calc R 1 . .
C C6 0.9065(4) 0.2229(14) 0.4133(6) 0.047(4) Uani d PD 0.495(15) A 1
H H6A 0.9163 0.1172 0.4006 0.056 Uiso calc PR 0.495(15) A 1
C C11 0.9294(4) 0.2363(14) 0.5065(7) 0.047(4) Uani d PD 0.495(15) A 1
H H11A 0.9185 0.3402 0.5205 0.057 Uiso calc PR 0.495(15) A 1
C C6' 0.9007(4) 0.2944(15) 0.4278(6) 0.050(4) Uani d PD 0.505(15) A 2
H H6B 0.8968 0.3850 0.4596 0.060 Uiso calc PR 0.505(15) A 2
C C11' 0.9339(4) 0.1640(15) 0.4875(6) 0.050(4) Uani d PD 0.505(15) A 2
H H11B 0.9373 0.0735 0.4553 0.060 Uiso calc PR 0.505(15) A 2
C C22 0.6002(8) 0.249(3) 0.5056(13) 0.057(5) Uani d P 0.50(3) B 1
H H22A 0.5986 0.1425 0.4848 0.068 Uiso calc PR 0.50(3) B 1
C C27 0.5722(7) 0.251(3) 0.5742(11) 0.046(4) Uani d P 0.50(3) B 1
H H27A 0.5767 0.3567 0.5959 0.056 Uiso calc PR 0.50(3) B 1
C C22' 0.6023(7) 0.322(3) 0.5298(11) 0.050(5) Uani d P 0.50(3) B 2
H H22B 0.5981 0.4097 0.5631 0.060 Uiso calc PR 0.50(3) B 2
C C27' 0.5723(7) 0.183(3) 0.5538(12) 0.046(4) Uani d P 0.50(3) B 2
H H27B 0.5773 0.0947 0.5214 0.055 Uiso calc PR 0.50(3) B 2
C C7 0.8311(3) 0.2486(8) 0.3704(4) 0.0646(18) Uani d D 1 . .
H H7A 0.8220 0.3590 0.3691 0.078 Uiso calc PR 0.495(15) A 1
H H7B 0.8174 0.2133 0.3138 0.078 Uiso calc PR 0.495(15) A 1
H H7C 0.8074 0.3414 0.3436 0.078 Uiso d PR 0.505(15) A 2
H H7D 0.8353 0.1818 0.3278 0.078 Uiso d PR 0.505(15) A 2
C C8 0.7908(4) 0.1694(14) 0.4093(5) 0.129(4) Uani d D 1 A .
H H8A 0.7676 0.0857 0.3728 0.155 Uiso calc R 1 . .
H H8B 0.7565 0.2421 0.4104 0.155 Uiso calc R 1 . .
C C9 0.8204(4) 0.1035(12) 0.4915(6) 0.113(3) Uani d D 1 . .
H H9A 0.8095 -0.0061 0.4868 0.136 Uiso calc R 1 A .
H H9B 0.7973 0.1494 0.5244 0.136 Uiso calc R 1 . .
C C10 0.8935(3) 0.1169(7) 0.5396(4) 0.0586(16) Uani d D 1 A .
H H10A 0.9143 0.0165 0.5406 0.070 Uiso calc PR 0.495(15) A 1
H H10B 0.9001 0.1440 0.5959 0.070 Uiso calc PR 0.495(15) A 1
H H10C 0.9102 0.0181 0.5656 0.070 Uiso d PR 0.505(15) A 2
H H10D 0.9007 0.1930 0.5829 0.070 Uiso d PR 0.505(15) A 2
C C12 1.0435(3) 0.2008(6) 0.6084(3) 0.0508(14) Uani d . 1 A .
H H12 1.0295 0.1614 0.6490 0.061 Uiso calc R 1 . .
C C13 1.1108(3) 0.2424(6) 0.6237(3) 0.0479(14) Uani d . 1 A .
C C14 1.1706(3) 0.2436(7) 0.6910(4) 0.0601(16) Uani d . 1 . .
H H14 1.1770 0.2104 0.7439 0.072 Uiso calc R 1 A .
C C15 1.2192(3) 0.3041(8) 0.6645(4) 0.0642(17) Uani d . 1 A .
H H15 1.2644 0.3198 0.6963 0.077 Uiso calc R 1 . .
C C16 1.1871(3) 0.3367(6) 0.5807(4) 0.0514(14) Uani d . 1 A .
H H16 1.2082 0.3776 0.5472 0.062 Uiso calc R 1 . .
C C17 0.3959(4) 0.4642(7) 0.2550(4) 0.0617(17) Uani d . 1 . .
H H17 0.3508 0.4398 0.2417 0.074 Uiso calc R 1 . .
C C18 0.4210(4) 0.5572(8) 0.2080(4) 0.072(2) Uani d . 1 . .
H H18 0.3959 0.6039 0.1580 0.086 Uiso calc R 1 . .
C C19 0.4893(4) 0.5680(7) 0.2480(4) 0.071(2) Uani d . 1 B .
H H19 0.5191 0.6250 0.2317 0.085 Uiso calc R 1 . .
C C20 0.5050(4) 0.4761(7) 0.3185(4) 0.0573(16) Uani d . 1 . .
C C21 0.5638(3) 0.4361(7) 0.3859(4) 0.0609(17) Uani d . 1 B .
H H21 0.6064 0.4702 0.3909 0.073 Uiso calc R 1 . .
C C23 0.6741(3) 0.3039(9) 0.5423(4) 0.0725(19) Uani d . 1 . .
H H23A 0.6960 0.2780 0.5042 0.087 Uiso calc PR 0.50(3) B 1
H H23B 0.6747 0.4158 0.5477 0.087 Uiso calc PR 0.50(3) B 1
H H23C 0.6779 0.2379 0.4992 0.087 Uiso d PR 0.50(3) B 2
H H23D 0.6929 0.4044 0.5380 0.087 Uiso d PR 0.50(3) B 2
C C24 0.7123(4) 0.2366(13) 0.6217(6) 0.127(4) Uani d D 1 B .
H H24A 0.7394 0.3196 0.6553 0.153 Uiso calc R 1 . .
H H24B 0.7434 0.1636 0.6128 0.153 Uiso calc R 1 . .
C C25 0.6814(4) 0.1572(11) 0.6722(5) 0.103(3) Uani d D 1 . .
H H25A 0.6971 0.2081 0.7255 0.124 Uiso calc R 1 B .
H H25B 0.6993 0.0525 0.6812 0.124 Uiso calc R 1 . .
C C26 0.6071(3) 0.1450(7) 0.6440(4) 0.0592(16) Uani d . 1 B .
H H26A 0.5932 0.1695 0.6896 0.071 Uiso calc PR 0.50(3) B 1
H H26B 0.5937 0.0391 0.6273 0.071 Uiso calc PR 0.50(3) B 1
H H26C 0.5911 0.2148 0.6764 0.071 Uiso d PR 0.50(3) B 2
H H26D 0.5951 0.0402 0.6535 0.071 Uiso d PR 0.50(3) B 2
C C28 0.4559(3) 0.1853(6) 0.5596(3) 0.0461(13) Uani d . 1 B .
H H28 0.4685 0.1472 0.6129 0.055 Uiso calc R 1 . .
C C29 0.3878(3) 0.2089(6) 0.5076(3) 0.0439(13) Uani d . 1 B .
C C30 0.3251(3) 0.1884(7) 0.5121(4) 0.0581(15) Uani d . 1 . .
H H30 0.3162 0.1509 0.5570 0.070 Uiso calc R 1 B .
C C31 0.2781(3) 0.2348(7) 0.4368(4) 0.0603(16) Uani d . 1 B .
H H31 0.2315 0.2333 0.4212 0.072 Uiso calc R 1 . .
C C32 0.3138(3) 0.2840(7) 0.3890(4) 0.0544(15) Uani d . 1 B .
H H32 0.2943 0.3225 0.3357 0.065 Uiso calc R 1 . .

loop_
_atom_site_aniso_label
_atom_site_aniso_U_11
_atom_site_aniso_U_22
_atom_site_aniso_U_33
_atom_site_aniso_U_12
_atom_site_aniso_U_13
_atom_site_aniso_U_23
Ni1 0.0458(4) 0.0390(4) 0.0391(4) 0.0018(3) 0.0154(3) -0.0003(3)
Ni2 0.0506(4) 0.0389(4) 0.0453(4) -0.0012(3) 0.0233(3) -0.0032(3)
N1 0.053(3) 0.047(3) 0.040(2) 0.003(2) 0.018(2) 0.002(2)
N2 0.047(3) 0.051(3) 0.040(2) 0.000(2) 0.011(2) -0.003(2)
N3 0.045(3) 0.051(3) 0.046(3) 0.006(2) 0.019(2) 0.006(2)
N4 0.046(3) 0.043(3) 0.047(3) 0.004(2) 0.016(2) 0.001(2)
N5 0.071(3) 0.041(3) 0.049(3) 0.000(2) 0.033(3) -0.006(2)
N6 0.060(3) 0.052(3) 0.054(3) -0.001(2) 0.035(3) -0.004(2)
N7 0.041(2) 0.043(3) 0.050(3) -0.002(2) 0.016(2) -0.001(2)
N8 0.046(3) 0.040(3) 0.047(3) -0.002(2) 0.019(2) -0.002(2)
C1 0.062(4) 0.054(4) 0.057(4) 0.003(3) 0.028(3) 0.002(3)
C2 0.095(5) 0.060(4) 0.059(4) -0.008(4) 0.045(4) 0.004(3)
C3 0.086(5) 0.055(4) 0.043(3) 0.004(4) 0.024(3) 0.005(3)
C4 0.063(4) 0.039(3) 0.043(3) 0.004(3) 0.020(3) -0.002(3)
C5 0.059(4) 0.048(3) 0.045(3) 0.010(3) 0.006(3) -0.003(3)
C6 0.049(8) 0.037(8) 0.052(8) 0.000(6) 0.016(6) -0.007(6)
C11 0.044(7) 0.046(8) 0.061(9) 0.010(6) 0.031(6) 0.000(7)
C6' 0.056(8) 0.054(9) 0.047(8) -0.004(7) 0.027(6) -0.006(7)
C11' 0.051(8) 0.050(9) 0.060(9) 0.006(6) 0.033(7) 0.007(7)
C22 0.061(9) 0.055(10) 0.064(10) -0.019(8) 0.035(8) -0.023(8)
C27 0.044(7) 0.047(10) 0.053(9) -0.002(7) 0.023(6) -0.021(7)
C22' 0.040(7) 0.062(12) 0.045(8) -0.010(7) 0.013(6) -0.017(8)
C27' 0.049(7) 0.036(10) 0.053(9) 0.006(7) 0.019(6) -0.011(7)
C7 0.044(3) 0.071(4) 0.074(4) 0.002(3) 0.017(3) -0.005(3)
C8 0.057(5) 0.217(12) 0.108(7) -0.036(7) 0.025(5) 0.017(8)
C9 0.072(6) 0.139(9) 0.142(8) -0.019(5) 0.055(6) 0.032(7)
C10 0.062(4) 0.054(4) 0.068(4) -0.006(3) 0.034(3) -0.008(3)
C12 0.063(4) 0.043(3) 0.050(3) 0.010(3) 0.026(3) 0.002(3)
C13 0.059(4) 0.043(3) 0.042(3) 0.009(3) 0.019(3) 0.003(2)
C14 0.063(4) 0.064(4) 0.044(3) 0.003(3) 0.008(3) 0.006(3)
C15 0.054(4) 0.060(4) 0.062(4) 0.005(3) 0.003(3) 0.002(3)
C16 0.048(3) 0.046(3) 0.059(4) 0.003(3) 0.018(3) -0.002(3)
C17 0.090(5) 0.048(4) 0.051(4) 0.006(3) 0.030(4) -0.003(3)
C18 0.114(6) 0.056(4) 0.051(4) 0.004(4) 0.036(4) 0.002(3)
C19 0.117(6) 0.044(4) 0.078(5) 0.001(4) 0.067(5) 0.001(3)
C20 0.088(5) 0.043(3) 0.056(4) 0.003(3) 0.044(4) -0.004(3)
C21 0.071(4) 0.051(4) 0.082(5) -0.013(3) 0.053(4) -0.014(3)
C23 0.049(4) 0.081(5) 0.091(5) -0.009(4) 0.030(4) -0.020(4)
C24 0.053(5) 0.170(10) 0.138(9) -0.011(6) 0.011(5) 0.045(8)
C25 0.061(5) 0.136(8) 0.092(6) 0.015(5) 0.004(4) 0.012(6)
C26 0.060(4) 0.052(4) 0.058(4) 0.005(3) 0.012(3) -0.010(3)
C28 0.049(3) 0.040(3) 0.049(3) -0.002(3) 0.017(3) 0.009(3)
C29 0.047(3) 0.041(3) 0.046(3) 0.000(2) 0.020(3) -0.002(2)
C30 0.056(4) 0.059(4) 0.068(4) -0.005(3) 0.033(3) -0.006(3)
C31 0.044(3) 0.062(4) 0.075(4) -0.001(3) 0.022(3) -0.003(3)
C32 0.046(3) 0.051(4) 0.057(4) 0.000(3) 0.010(3) -0.006(3)

loop_
_atom_type_symbol
_atom_type_description
_atom_type_scat_dispersion_real
_atom_type_scat_dispersion_imag
_atom_type_scat_source
C C 0.0033 0.0016 'International Tables Vol C Tables 4.2.6.8 and 6.1.1.4'
H H 0.0000 0.0000 'International Tables Vol C Tables 4.2.6.8 and 6.1.1.4'
N N 0.0061 0.0033 'International Tables Vol C Tables 4.2.6.8 and 6.1.1.4'
Ni Ni 0.3393 1.1124 'International Tables Vol C Tables 4.2.6.8 and 6.1.1.4'

loop_
_geom_angle_atom_site_label_1
_geom_angle_atom_site_label_2
_geom_angle_atom_site_label_3
_geom_angle
_geom_angle_publ_flag
N2 Ni1 N3 84.00(19) yes
N2 Ni1 N1 84.78(19) yes
N3 Ni1 N1 168.47(19) .
N2 Ni1 N4 167.79(19) .
N3 Ni1 N4 84.49(19) yes
N1 Ni1 N4 106.5(2) .
N6 Ni2 N7 84.9(2) yes
N6 Ni2 N8 168.2(2) .
N7 Ni2 N8 84.12(19) yes
N6 Ni2 N5 84.3(2) yes
N7 Ni2 N5 169.0(2) .
N8 Ni2 N5 106.4(2) .
C1 N1 C4 106.2(5) ?
C1 N1 Ni1 142.4(4) ?
C4 N1 Ni1 111.2(4) ?
C5 N2 C6 131.7(6) ?
C5 N2 C6' 125.4(6) ?
C6 N2 C6' 27.4(5) ?
C5 N2 Ni1 114.9(4) ?
C6 N2 Ni1 112.9(4) ?
C6' N2 Ni1 114.9(4) ?
C12 N3 C11 124.8(6) ?
C12 N3 C11' 131.3(6) ?
C11 N3 C11' 28.7(5) ?
C12 N3 Ni1 115.7(4) ?
C11 N3 Ni1 114.8(4) ?
C11' N3 Ni1 112.3(4) ?
C16 N4 C13 106.7(5) ?
C16 N4 Ni1 142.2(4) ?
C13 N4 Ni1 110.8(4) ?
C17 N5 C20 106.2(5) ?
C17 N5 Ni2 142.1(5) ?
C20 N5 Ni2 111.3(4) ?
C21 N6 C22 131.0(8) ?
C21 N6 C22' 126.6(8) ?
C22 N6 C22' 28.7(6) ?
C21 N6 Ni2 115.7(4) ?
C22 N6 Ni2 112.3(6) ?
C22' N6 Ni2 113.8(6) ?
C28 N7 C27 125.3(8) ?
C28 N7 C27' 130.8(8) ?
C27 N7 C27' 26.2(5) ?
C28 N7 Ni2 116.5(4) ?
C27 N7 Ni2 114.5(7) ?
C27' N7 Ni2 112.1(7) ?
C32 N8 C29 106.1(5) ?
C32 N8 Ni2 142.5(4) ?
C29 N8 Ni2 111.2(3) ?
N1 C1 C2 110.6(6) ?
N1 C1 H1 124.7 ?
C2 C1 H1 124.7 ?
C1 C2 C3 107.4(6) ?
C1 C2 H2 126.3 ?
C3 C2 H2 126.3 ?
C2 C3 C4 106.6(6) ?
C2 C3 H3 126.7 ?
C4 C3 H3 126.7 ?
N1 C4 C3 109.2(5) ?
N1 C4 C5 112.9(5) ?
C3 C4 C5 137.9(6) ?
N2 C5 C4 115.5(5) ?
N2 C5 H5 122.2 ?
C4 C5 H5 122.2 ?
N2 C6 C7 117.1(7) ?
N2 C6 C11 104.3(7) ?
C7 C6 C11 112.4(8) ?
N2 C6 H6A 107.5 ?
C7 C6 H6A 107.5 ?
C11 C6 H6A 107.5 ?
N3 C11 C10 117.0(7) ?
N3 C11 C6 102.5(7) ?
C10 C11 C6 110.3(8) ?
N3 C11 H11A 108.9 ?
C10 C11 H11A 108.9 ?
C6 C11 H11A 108.9 ?
N2 C6' C7 117.8(7) ?
N2 C6' C11' 102.2(7) ?
C7 C6' C11' 111.0(8) ?
N2 C6' H6B 108.5 ?
C7 C6' H6B 108.5 ?
C11' C6' H6B 108.5 ?
N3 C11' C6' 103.8(7) ?
N3 C11' C10 116.1(7) ?
C6' C11' C10 112.5(8) ?
N3 C11' H11B 108.0 ?
C6' C11' H11B 108.0 ?
C10 C11' H11B 108.0 ?
N6 C22 C27 104.5(15) ?
N6 C22 C23 115.8(12) ?
C27 C22 C23 108.0(17) ?
N6 C22 H22A 109.4 ?
C27 C22 H22A 109.4 ?
C23 C22 H22A 109.4 ?
C26 C27 N7 116.6(13) ?
C26 C27 C22 114.5(17) ?
N7 C27 C22 101.9(14) ?
C26 C27 H27A 107.8 ?
N7 C27 H27A 107.8 ?
C22 C27 H27A 107.8 ?
C23 C22' C27' 114.1(17) ?
C23 C22' N6 116.1(12) ?
C27' C22' N6 101.8(15) ?
C23 C22' H22B 108.2 ?
C27' C22' H22B 108.2 ?
N6 C22' H22B 108.2 ?
C22' C27' N7 104.7(14) ?
C22' C27' C26 111.9(17) ?
N7 C27' C26 115.0(12) ?
C22' C27' H27B 108.3 ?
N7 C27' H27B 108.3 ?
C26 C27' H27B 108.3 ?
C8 C7 C6' 114.9(6) ?
C8 C7 C6 113.9(7) ?
C6' C7 C6 26.5(5) ?
C8 C7 H7A 108.8 ?
C6' C7 H7A 84.2 ?
C6 C7 H7A 108.8 ?
C8 C7 H7B 108.8 ?
C6' C7 H7B 127.8 ?
C6 C7 H7B 108.8 ?
H7A C7 H7B 107.7 ?
C8 C7 H7C 108.5 ?
C6' C7 H7C 108.5 ?
C6 C7 H7C 128.9 ?
H7A C7 H7C 27.7 ?
H7B C7 H7C 82.1 ?
C8 C7 H7D 108.5 ?
C6' C7 H7D 108.6 ?
C6 C7 H7D 84.9 ?
H7A C7 H7D 129.8 ?
H7B C7 H7D 27.3 ?
H7C C7 H7D 107.5 ?
C7 C8 C9 122.0(7) ?
C7 C8 H8A 106.8 ?
C9 C8 H8A 106.8 ?
C7 C8 H8B 106.8 ?
C9 C8 H8B 106.8 ?
H8A C8 H8B 106.7 ?
C8 C9 C10 120.8(6) ?
C8 C9 H9A 107.1 ?
C10 C9 H9A 107.1 ?
C8 C9 H9B 107.1 ?
C10 C9 H9B 107.1 ?
H9A C9 H9B 106.8 ?
C9 C10 C11 114.4(6) ?
C9 C10 C11' 113.2(6) ?
C11 C10 C11' 27.7(5) ?
C9 C10 H10A 108.7 ?
C11 C10 H10A 108.7 ?
C11' C10 H10A 83.8 ?
C9 C10 H10B 108.7 ?
C11 C10 H10B 108.7 ?
C11' C10 H10B 129.9 ?
H10A C10 H10B 107.6 ?
C9 C10 H10C 108.9 ?
C11 C10 H10C 128.6 ?
C11' C10 H10C 108.9 ?
H10A C10 H10C 28.4 ?
H10B C10 H10C 81.1 ?
C9 C10 H10D 108.9 ?
C11 C10 H10D 83.3 ?
C11' C10 H10D 109.0 ?
H10A C10 H10D 130.6 ?
H10B C10 H10D 28.8 ?
H10C C10 H10D 107.7 ?
N3 C12 C13 114.4(5) ?
N3 C12 H12 122.8 ?
C13 C12 H12 122.8 ?
C14 C13 N4 109.4(5) ?
C14 C13 C12 136.3(6) ?
N4 C13 C12 114.3(5) ?
C13 C14 C15 106.9(5) ?
C13 C14 H14 126.5 ?
C15 C14 H14 126.5 ?
C14 C15 C16 106.7(5) ?
C14 C15 H15 126.7 ?
C16 C15 H15 126.7 ?
N4 C16 C15 110.3(6) ?
N4 C16 H16 124.9 ?
C15 C16 H16 124.9 ?
N5 C17 C18 109.9(6) ?
N5 C17 H17 125.1 ?
C18 C17 H17 125.1 ?
C19 C18 C17 107.9(6) ?
C19 C18 H18 126.0 ?
C17 C18 H18 126.0 ?
C18 C19 C20 106.0(6) ?
C18 C19 H19 127.0 ?
C20 C19 H19 127.0 ?
N5 C20 C19 109.9(6) ?
N5 C20 C21 113.7(5) ?
C19 C20 C21 136.4(7) ?
N6 C21 C20 114.5(6) ?
N6 C21 H21 122.7 ?
C20 C21 H21 122.7 ?
C24 C23 C22' 111.7(8) ?
C24 C23 C22 113.7(9) ?
C22' C23 C22 28.7(6) ?
C24 C23 H23A 108.8 ?
C22' C23 H23A 131.4 ?
C22 C23 H23A 108.8 ?
C24 C23 H23B 108.8 ?
C22' C23 H23B 83.5 ?
C22 C23 H23B 108.8 ?
H23A C23 H23B 107.7 ?
C24 C23 H23C 109.3 ?
C22' C23 H23C 109.1 ?
C22 C23 H23C 82.1 ?
H23A C23 H23C 30.0 ?
H23B C23 H23C 131.1 ?
C24 C23 H23D 109.3 ?
C22' C23 H23D 109.4 ?
C22 C23 H23D 129.2 ?
H23A C23 H23D 80.4 ?
H23B C23 H23D 29.2 ?
H23C C23 H23D 107.9 ?
C23 C24 C25 123.4(7) ?
C23 C24 H24A 106.5 ?
C25 C24 H24A 106.5 ?
C23 C24 H24B 106.5 ?
C25 C24 H24B 106.5 ?
H24A C24 H24B 106.5 ?
C24 C25 C26 120.2(7) ?
C24 C25 H25A 107.3 ?
C26 C25 H25A 107.3 ?
C24 C25 H25B 107.3 ?
C26 C25 H25B 107.3 ?
H25A C25 H25B 106.9 ?
C25 C26 C27 112.3(8) ?
C25 C26 C27' 112.6(8) ?
C27 C26 C27' 26.3(5) ?
C25 C26 H26A 109.1 ?
C27 C26 H26A 109.1 ?
C27' C26 H26A 128.9 ?
C25 C26 H26B 109.1 ?
C27 C26 H26B 109.1 ?
C27' C26 H26B 85.1 ?
H26A C26 H26B 107.9 ?
C25 C26 H26C 109.1 ?
C27 C26 H26C 85.4 ?
C27' C26 H26C 109.3 ?
H26A C26 H26C 26.6 ?
H26B C26 H26C 129.2 ?
C25 C26 H26D 109.1 ?
C27 C26 H26D 128.9 ?
C27' C26 H26D 108.9 ?
H26A C26 H26D 83.3 ?
H26B C26 H26D 26.7 ?
H26C C26 H26D 107.8 ?
N7 C28 C29 114.6(5) ?
N7 C28 H28 122.7 ?
C29 C28 H28 122.7 ?
C30 C29 N8 109.6(5) ?
C30 C29 C28 137.1(5) ?
N8 C29 C28 113.3(5) ?
C29 C30 C31 106.6(5) ?
C29 C30 H30 126.7 ?
C31 C30 H30 126.7 ?
C30 C31 C32 107.0(5) ?
C30 C31 H31 126.5 ?
C32 C31 H31 126.5 ?
N8 C32 C31 110.6(5) ?
N8 C32 H32 124.7 ?
C31 C32 H32 124.7 ?

loop_
_geom_bond_atom_site_label_1
_geom_bond_atom_site_label_2
_geom_bond_distance
_geom_bond_publ_flag
Ni1 N2 1.850(4) yes
Ni1 N3 1.855(4) yes
Ni1 N1 1.887(4) yes
Ni1 N4 1.889(4) yes
Ni2 N6 1.844(5) yes
Ni2 N7 1.851(4) yes
Ni2 N8 1.883(4) yes
Ni2 N5 1.888(5) yes
N1 C1 1.347(7) ?
N1 C4 1.387(7) ?
N2 C5 1.290(7) ?
N2 C6 1.466(8) ?
N2 C6' 1.470(8) ?
N3 C12 1.297(7) ?
N3 C11 1.466(8) ?
N3 C11' 1.477(9) ?
N4 C16 1.340(7) ?
N4 C13 1.390(7) ?
N5 C17 1.351(7) ?
N5 C20 1.378(7) ?
N6 C21 1.297(7) ?
N6 C22 1.480(18) ?
N6 C22' 1.543(16) ?
N7 C28 1.274(6) ?
N7 C27 1.503(15) ?
N7 C27' 1.504(15) ?
N8 C32 1.345(7) ?
N8 C29 1.394(6) ?
C1 C2 1.374(8) ?
C1 H1 0.9300 ?
C2 C3 1.378(9) ?
C2 H2 0.9300 ?
C3 C4 1.387(8) ?
C3 H3 0.9300 ?
C4 C5 1.423(8) ?
C5 H5 0.9300 ?
C6 C7 1.521(9) ?
C6 C11 1.523(9) ?
C6 H6A 0.9800 ?
C11 C10 1.520(9) ?
C11 H11A 0.9800 ?
C6' C7 1.507(9) ?
C6' C11' 1.520(9) ?
C6' H6B 0.9800 ?
C11' C10 1.523(8) ?
C11' H11B 0.9800 ?
C22 C27 1.53(3) ?
C22 C23 1.545(17) ?
C22 H22A 0.9800 ?
C27 C26 1.485(18) ?
C27 H27A 0.9800 ?
C22' C23 1.477(15) ?
C22' C27' 1.49(3) ?
C22' H22B 0.9800 ?
C27' C26 1.511(18) ?
C27' H27B 0.9800 ?
C7 C8 1.452(10) ?
C7 H7A 0.9700 ?
C7 H7B 0.9700 ?
C7 H7C 0.9700 ?
C7 H7D 0.9700 ?
C8 C9 1.454(8) ?
C8 H8A 0.9700 ?
C8 H8B 0.9700 ?
C9 C10 1.481(9) ?
C9 H9A 0.9700 ?
C9 H9B 0.9700 ?
C10 H10A 0.9700 ?
C10 H10B 0.9700 ?
C10 H10C 0.9700 ?
C10 H10D 0.9700 ?
C12 C13 1.410(8) ?
C12 H12 0.9300 ?
C13 C14 1.379(8) ?
C14 C15 1.388(9) ?
C14 H14 0.9300 ?
C15 C16 1.396(8) ?
C15 H15 0.9300 ?
C16 H16 0.9300 ?
C17 C18 1.391(9) ?
C17 H17 0.9300 ?
C18 C19 1.368(10) ?
C18 H18 0.9300 ?
C19 C20 1.397(9) ?
C19 H19 0.9300 ?
C20 C21 1.412(9) ?
C21 H21 0.9300 ?
C23 C24 1.446(10) ?
C23 H23A 0.9700 ?
C23 H23B 0.9700 ?
C23 H23C 0.9700 ?
C23 H23D 0.9700 ?
C24 C25 1.454(8) ?
C24 H24A 0.9700 ?
C24 H24B 0.9700 ?
C25 C26 1.484(9) ?
C25 H25A 0.9700 ?
C25 H25B 0.9700 ?
C26 H26A 0.9700 ?
C26 H26B 0.9700 ?
C26 H26C 0.9700 ?
C26 H26D 0.9700 ?
C28 C29 1.417(7) ?
C28 H28 0.9300 ?
C29 C30 1.383(7) ?
C30 C31 1.388(8) ?
C30 H30 0.9300 ?
C31 C32 1.389(8) ?
C31 H31 0.9300 ?
C32 H32 0.9300 ?

loop_
_geom_torsion_atom_site_label_1
_geom_torsion_atom_site_label_2
_geom_torsion_atom_site_label_3
_geom_torsion_atom_site_label_4
_geom_torsion
N2 Ni1 N1 C1 -179.6(7)
N3 Ni1 N1 C1 167.3(8)
N4 Ni1 N1 C1 5.2(7)
N2 Ni1 N1 C4 7.0(4)
N3 Ni1 N1 C4 -6.1(12)
N4 Ni1 N1 C4 -168.2(3)
N3 Ni1 N2 C5 169.7(4)
N1 Ni1 N2 C5 -7.7(4)
N4 Ni1 N2 C5 150.1(8)
N3 Ni1 N2 C6 -17.1(6)
N1 Ni1 N2 C6 165.5(6)
N4 Ni1 N2 C6 -36.7(12)
N3 Ni1 N2 C6' 12.8(7)
N1 Ni1 N2 C6' -164.6(7)
N4 Ni1 N2 C6' -6.8(13)
N2 Ni1 N3 C12 -170.2(4)
N1 Ni1 N3 C12 -157.0(9)
N4 Ni1 N3 C12 5.7(4)
N2 Ni1 N3 C11 -13.1(6)
N1 Ni1 N3 C11 0.1(13)
N4 Ni1 N3 C11 162.8(6)
N2 Ni1 N3 C11' 18.2(6)
N1 Ni1 N3 C11' 31.3(13)
N4 Ni1 N3 C11' -165.9(6)
N2 Ni1 N4 C16 -157.8(8)
N3 Ni1 N4 C16 -177.4(6)
N1 Ni1 N4 C16 -1.0(7)
N2 Ni1 N4 C13 14.6(11)
N3 Ni1 N4 C13 -5.0(4)
N1 Ni1 N4 C13 171.5(4)
N6 Ni2 N5 C17 -177.9(7)
N7 Ni2 N5 C17 -166.6(9)
N8 Ni2 N5 C17 -3.0(7)
N6 Ni2 N5 C20 -6.2(4)
N7 Ni2 N5 C20 5.1(12)
N8 Ni2 N5 C20 168.7(4)
N7 Ni2 N6 C21 -171.0(4)
N8 Ni2 N6 C21 -148.9(9)
N5 Ni2 N6 C21 6.8(4)
N7 Ni2 N6 C22 19.3(11)
N8 Ni2 N6 C22 41.4(16)
N5 Ni2 N6 C22 -162.9(11)
N7 Ni2 N6 C22' -11.9(11)
N8 Ni2 N6 C22' 10.2(16)
N5 Ni2 N6 C22' 165.9(11)
N6 Ni2 N7 C28 170.0(4)
N8 Ni2 N7 C28 -5.5(4)
N5 Ni2 N7 C28 158.7(9)
N6 Ni2 N7 C27 10.8(11)
N8 Ni2 N7 C27 -164.8(11)
N5 Ni2 N7 C27 -0.5(16)
N6 Ni2 N7 C27' -17.7(10)
N8 Ni2 N7 C27' 166.7(10)
N5 Ni2 N7 C27' -29.0(15)
N6 Ni2 N8 C32 156.7(9)
N7 Ni2 N8 C32 178.9(6)
N5 Ni2 N8 C32 2.0(7)
N6 Ni2 N8 C29 -17.4(12)
N7 Ni2 N8 C29 4.8(4)
N5 Ni2 N8 C29 -172.1(3)
C4 N1 C1 C2 0.7(7)
Ni1 N1 C1 C2 -172.9(5)
N1 C1 C2 C3 0.1(7)
C1 C2 C3 C4 -0.9(7)
C1 N1 C4 C3 -1.3(6)
Ni1 N1 C4 C3 174.5(4)
C1 N1 C4 C5 178.8(5)
Ni1 N1 C4 C5 -5.4(6)
C2 C3 C4 N1 1.4(7)
C2 C3 C4 C5 -178.7(7)
C6 N2 C5 C4 -165.1(8)
C6' N2 C5 C4 160.6(7)
Ni1 N2 C5 C4 6.5(6)
N1 C4 C5 N2 -0.5(7)
C3 C4 C5 N2 179.6(7)
C5 N2 C6 C7 -22.2(14)
C6' N2 C6 C7 65.9(12)
Ni1 N2 C6 C7 166.1(6)
C5 N2 C6 C11 -147.1(8)
C6' N2 C6 C11 -59.0(12)
Ni1 N2 C6 C11 41.2(9)
C12 N3 C11 C10 -47.1(12)
C11' N3 C11 C10 66.8(12)
Ni1 N3 C11 C10 158.2(6)
C12 N3 C11 C6 -167.9(7)
C11' N3 C11 C6 -54.0(11)
Ni1 N3 C11 C6 37.4(9)
N2 C6 C11 N3 -47.1(10)
C7 C6 C11 N3 -175.0(7)
N2 C6 C11 C10 -172.5(7)
C7 C6 C11 C10 59.7(12)
C5 N2 C6' C7 45.8(13)
C6 N2 C6' C7 -67.9(13)
Ni1 N2 C6' C7 -160.1(7)
C5 N2 C6' C11' 167.7(7)
C6 N2 C6' C11' 54.0(12)
Ni1 N2 C6' C11' -38.1(10)
C12 N3 C11' C6' 147.2(8)
C11 N3 C11' C6' 58.5(12)
Ni1 N3 C11' C6' -42.8(10)
C12 N3 C11' C10 23.2(14)
C11 N3 C11' C10 -65.5(12)
Ni1 N3 C11' C10 -166.8(7)
N2 C6' C11' N3 48.5(10)
C7 C6' C11' N3 174.9(7)
N2 C6' C11' C10 174.8(7)
C7 C6' C11' C10 -58.8(12)
C21 N6 C22 C27 148.9(11)
C22' N6 C22 C27 56(2)
Ni2 N6 C22 C27 -43(2)
C21 N6 C22 C23 30(2)
C22' N6 C22 C23 -63(2)
Ni2 N6 C22 C23 -162.1(11)
C28 N7 C27 C26 42(2)
C27' N7 C27 C26 -70(3)
Ni2 N7 C27 C26 -161.0(11)
C28 N7 C27 C22 167.2(13)
C27' N7 C27 C22 55(2)
Ni2 N7 C27 C22 -36(2)
N6 C22 C27 C26 174.1(9)
C23 C22 C27 C26 -62(3)
N6 C22 C27 N7 47(2)
C23 C22 C27 N7 171.2(10)
C21 N6 C22' C23 -41(2)
C22 N6 C22' C23 69(2)
Ni2 N6 C22' C23 162.1(12)
C21 N6 C22' C27' -165.9(12)
C22 N6 C22' C27' -56(2)
Ni2 N6 C22' C27' 38(2)
C23 C22' C27' N7 -173.9(9)
N6 C22' C27' N7 -48(2)
C23 C22' C27' C26 61(3)
N6 C22' C27' C26 -173.3(9)
C28 N7 C27' C22' -145.7(13)
C27 N7 C27' C22' -57(3)
Ni2 N7 C27' C22' 44(2)
C28 N7 C27' C26 -22(2)
C27 N7 C27' C26 66(3)
Ni2 N7 C27' C26 166.7(11)
N2 C6' C7 C8 160.8(9)
C11' C6' C7 C8 43.5(12)
N2 C6' C7 C6 66.9(12)
C11' C6' C7 C6 -50.4(12)
N2 C6 C7 C8 -164.8(9)
C11 C6 C7 C8 -44.0(12)
N2 C6 C7 C6' -66.4(12)
C11 C6 C7 C6' 54.3(12)
C6' C7 C8 C9 -15.5(15)
C6 C7 C8 C9 13.7(15)
C7 C8 C9 C10 0.9(17)
C8 C9 C10 C11 15.0(14)
C8 C9 C10 C11' -15.3(14)
N3 C11 C10 C9 -160.8(8)
C6 C11 C10 C9 -44.3(11)
N3 C11 C10 C11' -66.9(11)
C6 C11 C10 C11' 49.7(11)
N3 C11' C10 C9 163.4(8)
C6' C11' C10 C9 44.0(12)
N3 C11' C10 C11 64.8(12)
C6' C11' C10 C11 -54.5(12)
C11 N3 C12 C13 -159.5(7)
C11' N3 C12 C13 164.7(8)
Ni1 N3 C12 C13 -5.0(6)
C16 N4 C13 C14 0.1(6)
Ni1 N4 C13 C14 -175.1(4)
C16 N4 C13 C12 178.9(5)
Ni1 N4 C13 C12 3.7(6)
N3 C12 C13 C14 179.0(6)
N3 C12 C13 N4 0.7(7)
N4 C13 C14 C15 0.3(7)
C12 C13 C14 C15 -178.1(6)
C13 C14 C15 C16 -0.5(7)
C13 N4 C16 C15 -0.4(6)
Ni1 N4 C16 C15 172.2(5)
C14 C15 C16 N4 0.6(7)
C20 N5 C17 C18 -0.4(6)
Ni2 N5 C17 C18 171.5(5)
N5 C17 C18 C19 -0.9(7)
C17 C18 C19 C20 1.9(7)
C17 N5 C20 C19 1.6(6)
Ni2 N5 C20 C19 -173.1(4)
C17 N5 C20 C21 179.6(5)
Ni2 N5 C20 C21 4.9(6)
C18 C19 C20 N5 -2.2(7)
C18 C19 C20 C21 -179.5(7)
C22 N6 C21 C20 161.6(14)
C22' N6 C21 C20 -161.8(13)
Ni2 N6 C21 C20 -5.7(7)
N5 C20 C21 N6 0.4(7)
C19 C20 C21 N6 177.6(7)
C27' C22' C23 C24 -46(3)
N6 C22' C23 C24 -163.4(13)
C27' C22' C23 C22 55(3)
N6 C22' C23 C22 -63(2)
N6 C22 C23 C24 160.6(13)
C27 C22 C23 C24 44(2)
N6 C22 C23 C22' 68(2)
C27 C22 C23 C22' -48(2)
C22' C23 C24 C25 16.1(18)
C22 C23 C24 C25 -15.0(17)
C23 C24 C25 C26 -1.5(16)
C24 C25 C26 C27 -13.7(15)
C24 C25 C26 C27' 14.8(15)
N7 C27 C26 C25 165.2(11)
C22 C27 C26 C25 46(2)
N7 C27 C26 C27' 69(2)
C22 C27 C26 C27' -50(2)
C22' C27' C26 C25 -43(2)
N7 C27' C26 C25 -162.2(11)
C22' C27' C26 C27 52(3)
N7 C27' C26 C27 -67(2)
C27 N7 C28 C29 161.5(12)
C27' N7 C28 C29 -165.7(13)
Ni2 N7 C28 C29 4.8(6)
C32 N8 C29 C30 0.3(6)
Ni2 N8 C29 C30 176.5(4)
C32 N8 C29 C28 -179.9(5)
Ni2 N8 C29 C28 -3.6(6)
N7 C28 C29 C30 179.2(6)
N7 C28 C29 N8 -0.6(7)
N8 C29 C30 C31 0.3(7)
C28 C29 C30 C31 -179.5(6)
C29 C30 C31 C32 -0.7(7)
C29 N8 C32 C31 -0.7(6)
Ni2 N8 C32 C31 -175.0(5)
C30 C31 C32 N8 0.9(7)
